data_4507779
loop_
_publ_author_name
'Daszkiewicz, Marek'

_publ_section_title
;
 Elementary Graph-Set Descriptors in Crystal Structure Comparison of
 2-Methyl-4-Nitroanilinium Hexachloridostannate(IV), Bromide and Two
 Noncentrosymmertic Chlorides. X-Ray, Vibrational and Theoretical Studies
;
_journal_issue 6
_journal_name_full 'Crystal Growth &amp; Design'
_journal_page_first 2277
_journal_paper_doi 10.1021/cg301733r
_journal_volume 13
_journal_year 2013
_chemical_formula_moiety '2(C7 H9 N2 O2), Cl6 Sn, H2 O'
_chemical_formula_sum 'C14 H20 Cl6 N4 O5 Sn'
_chemical_formula_weight 655.73
_chemical_name_systematic
; 
 ? 
;
_space_group_IT_number 15
_symmetry_cell_setting monoclinic
_symmetry_space_group_name_Hall '-C 2yc'
_symmetry_space_group_name_H-M 'C 1 2/c 1'
_atom_sites_solution_hydrogens geom
_atom_sites_solution_primary direct
_atom_sites_solution_secondary difmap
_audit_creation_method SHELXL-97
_cell_angle_alpha 90.00
_cell_angle_beta 99.435(2)
_cell_angle_gamma 90.00
_cell_formula_units_Z 4
_cell_length_a 12.5392(3)
_cell_length_b 9.2956(2)
_cell_length_c 20.6018(4)
_cell_measurement_reflns_used 2448
_cell_measurement_temperature 295(2)
_cell_measurement_theta_max 27.48
_cell_measurement_theta_min 2.82
_cell_volume 2368.85(9)
_computing_cell_refinement 'CrysAlis 1.171.32.6'
_computing_data_collection 'CrysAlis 1.171.32.6'
_computing_data_reduction 'CrysAlis 1.171.32.6'
_computing_structure_refinement 'SHELXL-97 (Sheldrick, 1997)'
_computing_structure_solution 'SHELXS-97 (Sheldrick, 1997)'
_diffrn_ambient_temperature 295(2)
_diffrn_detector_area_resol_mean '1024x1024 with blocks 2x2, 33.133pixel/mm'
_diffrn_measured_fraction_theta_full 0.997
_diffrn_measured_fraction_theta_max 0.997
_diffrn_measurement_device_type 'KUMA KM-4 with area CCD detector'
_diffrn_measurement_method \w-scan
_diffrn_radiation_monochromator graphite
_diffrn_radiation_source 'fine-focus sealed tube'
_diffrn_radiation_type MoK\a
_diffrn_radiation_wavelength 0.71073
_diffrn_reflns_av_R_equivalents 0.0191
_diffrn_reflns_av_sigmaI/netI 0.0125
_diffrn_reflns_limit_h_max 16
_diffrn_reflns_limit_h_min -16
_diffrn_reflns_limit_k_max 12
_diffrn_reflns_limit_k_min -11
_diffrn_reflns_limit_l_max 26
_diffrn_reflns_limit_l_min -26
_diffrn_reflns_number 15073
_diffrn_reflns_theta_full 27.48
_diffrn_reflns_theta_max 27.48
_diffrn_reflns_theta_min 2.82
_diffrn_standards_number 0
_exptl_absorpt_coefficient_mu 1.789
_exptl_absorpt_correction_T_max 0.725
_exptl_absorpt_correction_T_min 0.606
_exptl_absorpt_correction_type numerical
_exptl_absorpt_process_details 'CrysAlis 1.171.32.6'
_exptl_crystal_colour colourless
_exptl_crystal_density_diffrn 1.839
_exptl_crystal_density_method 'not measured'
_exptl_crystal_description prism
_exptl_crystal_F_000 1296
_exptl_crystal_size_max 0.31
_exptl_crystal_size_mid 0.26
_exptl_crystal_size_min 0.20
_refine_diff_density_max 0.604
_refine_diff_density_min -0.584
_refine_diff_density_rms 0.057
_refine_ls_extinction_coef 0.00156(11)
_refine_ls_extinction_expression Fc^*^=kFc[1+0.001xFc^2^\l^3^/sin(2\q)]^-1/4^
_refine_ls_extinction_method SHELXL
_refine_ls_goodness_of_fit_ref 1.071
_refine_ls_hydrogen_treatment refxyz
_refine_ls_matrix_type full
_refine_ls_number_parameters 144
_refine_ls_number_reflns 2705
_refine_ls_number_restraints 0
_refine_ls_restrained_S_all 1.071
_refine_ls_R_factor_all 0.0245
_refine_ls_R_factor_gt 0.0206
_refine_ls_shift/su_max 0.001
_refine_ls_shift/su_mean <0.001
_refine_ls_structure_factor_coef Fsqd
_refine_ls_weighting_details 'calc w=1/[\s^2^(Fo^2^)+(0.0282P)^2^+2.0394P] where P=(Fo^2^+2Fc^2^)/3'
_refine_ls_weighting_scheme calc
_refine_ls_wR_factor_gt 0.0529
_refine_ls_wR_factor_ref 0.0543
_reflns_number_gt 2448
_reflns_number_total 2705
_reflns_threshold_expression >2sigma(I)
_cod_data_source_file cg301733r_si_003.cif
_cod_data_source_block m881
_cod_depositor_comments
;
The following automatic conversions were performed:

'_symmetry_cell_setting' value 'Monoclinic' changed to 'monoclinic'
according to /home/saulius/struct/CIF-dictionaries/cif_core.dic
dictionary named 'cif_core.dic' version 2.3.1 from 2005-06-27.

Automatic conversion script
Id: cif_fix_values 1891 2012-01-12 08:04:46Z andrius 
;
_cod_original_sg_symbol_H-M 'C 2/c'
_cod_database_code 4507779

loop_
_symmetry_equiv_pos_as_xyz
'x, y, z'
'-x, y, -z+1/2'
'x+1/2, y+1/2, z'
'-x+1/2, y+1/2, -z+1/2'
'-x, -y, -z'
'x, -y, z-1/2'
'-x+1/2, -y+1/2, -z'
'x+1/2, -y+1/2, z-1/2'

loop_
_atom_site_label
_atom_site_type_symbol
_atom_site_fract_x
_atom_site_fract_y
_atom_site_fract_z
_atom_site_U_iso_or_equiv
_atom_site_adp_type
_atom_site_occupancy
_atom_site_symmetry_multiplicity
_atom_site_calc_flag
_atom_site_refinement_flags
Sn1 Sn 0.5000 0.613782(18) 0.2500 0.02895(8) Uani 1 2 d S
Cl1 Cl 0.42255(5) 0.43100(7) 0.17412(3) 0.05645(17) Uani 1 1 d .
Cl2 Cl 0.41646(5) 0.79839(7) 0.17576(3) 0.06126(18) Uani 1 1 d .
Cl3 Cl 0.66465(4) 0.61199(6) 0.19947(2) 0.04111(12) Uani 1 1 d .
C1 C 0.64394(15) 0.1522(2) 0.12423(10) 0.0338(4) Uani 1 1 d .
C2 C 0.63238(15) 0.2100(2) 0.06117(10) 0.0352(4) Uani 1 1 d .
C3 C 0.63072(17) 0.1121(2) 0.00989(10) 0.0379(4) Uani 1 1 d .
H3 H 0.6235 0.1447 -0.0333 0.045 Uiso 1 1 calc R
C4 C 0.63973(15) -0.0338(2) 0.02313(10) 0.0357(4) Uani 1 1 d .
C5 C 0.65030(17) -0.0887(2) 0.08581(11) 0.0397(5) Uani 1 1 d .
H5 H 0.6558 -0.1873 0.0934 0.048 Uiso 1 1 calc R
C6 C 0.65248(17) 0.0070(2) 0.13706(10) 0.0396(4) Uani 1 1 d .
H6 H 0.6597 -0.0263 0.1801 0.047 Uiso 1 1 calc R
N1 N 0.64790(15) 0.2488(2) 0.18132(9) 0.0427(4) Uani 1 1 d .
H1A H 0.7153 0.2530 0.2030 0.064 Uiso 1 1 calc R
H1B H 0.6044 0.2152 0.2079 0.064 Uiso 1 1 calc R
H1C H 0.6264 0.3364 0.1675 0.064 Uiso 1 1 calc R
C7 C 0.6208(2) 0.3691(2) 0.04782(13) 0.0493(6) Uani 1 1 d .
H7A H 0.5558 0.4034 0.0615 0.074 Uiso 1 1 calc R
H7B H 0.6173 0.3865 0.0016 0.074 Uiso 1 1 calc R
H7C H 0.6819 0.4188 0.0719 0.074 Uiso 1 1 calc R
N2 N 0.63638(15) -0.1353(2) -0.03208(9) 0.0444(4) Uani 1 1 d .
O1 O 0.6397(2) -0.0863(2) -0.08641(9) 0.0729(6) Uani 1 1 d .
O2 O 0.63016(15) -0.26354(19) -0.02057(9) 0.0601(5) Uani 1 1 d .
O3W O 0.4633(4) 0.1086(3) 0.2300(2) 0.0673(13) Uani 0.50 1 d P
H1W3 H 0.5000 0.0490 0.2500 0.101 Uiso 1 2 d S
H2W3 H 0.4716 0.1714 0.2042 0.101 Uiso 0.50 1 d P

loop_
_atom_site_aniso_label
_atom_site_aniso_U_11
_atom_site_aniso_U_22
_atom_site_aniso_U_33
_atom_site_aniso_U_23
_atom_site_aniso_U_13
_atom_site_aniso_U_12
Sn1 0.03232(11) 0.02350(10) 0.03091(10) 0.000 0.00478(7) 0.000
Cl1 0.0379(3) 0.0580(4) 0.0709(4) -0.0359(3) 0.0013(3) -0.0011(2)
Cl2 0.0522(3) 0.0584(4) 0.0742(4) 0.0392(3) 0.0133(3) 0.0126(3)
Cl3 0.0388(3) 0.0457(3) 0.0411(3) -0.0006(2) 0.0135(2) -0.0017(2)
C1 0.0265(9) 0.0367(10) 0.0387(9) -0.0031(8) 0.0069(7) 0.0026(8)
C2 0.0299(9) 0.0342(10) 0.0429(10) 0.0032(8) 0.0099(8) 0.0019(8)
C3 0.0342(10) 0.0417(11) 0.0384(10) 0.0050(8) 0.0076(8) 0.0020(8)
C4 0.0282(9) 0.0387(11) 0.0401(10) -0.0055(8) 0.0051(8) 0.0009(8)
C5 0.0390(11) 0.0318(11) 0.0474(11) 0.0030(8) 0.0041(9) 0.0036(8)
C6 0.0411(11) 0.0408(11) 0.0365(10) 0.0051(8) 0.0055(8) 0.0063(9)
N1 0.0425(10) 0.0419(10) 0.0439(9) -0.0050(8) 0.0080(8) 0.0063(8)
C7 0.0597(15) 0.0350(12) 0.0570(13) 0.0059(10) 0.0206(12) 0.0028(10)
N2 0.0381(10) 0.0465(12) 0.0469(10) -0.0098(8) 0.0018(8) 0.0010(8)
O1 0.1101(17) 0.0666(12) 0.0422(9) -0.0087(9) 0.0134(10) -0.0001(11)
O2 0.0676(11) 0.0429(10) 0.0683(11) -0.0157(8) 0.0067(9) -0.0032(8)
O3W 0.096(4) 0.0385(17) 0.079(3) -0.0081(15) 0.050(2) -0.0092(16)

loop_
_atom_type_symbol
_atom_type_description
_atom_type_scat_dispersion_real
_atom_type_scat_dispersion_imag
_atom_type_scat_source
C C 0.0033 0.0016 'International Tables Vol C Tables 4.2.6.8 and 6.1.1.4'
H H 0.0000 0.0000 'International Tables Vol C Tables 4.2.6.8 and 6.1.1.4'
N N 0.0061 0.0033 'International Tables Vol C Tables 4.2.6.8 and 6.1.1.4'
O O 0.0106 0.0060 'International Tables Vol C Tables 4.2.6.8 and 6.1.1.4'
Cl Cl 0.1484 0.1585 'International Tables Vol C Tables 4.2.6.8 and 6.1.1.4'
Sn Sn -0.6537 1.4246 'International Tables Vol C Tables 4.2.6.8 and 6.1.1.4'

loop_
_geom_angle_atom_site_label_1
_geom_angle_atom_site_label_2
_geom_angle_atom_site_label_3
_geom_angle
_geom_angle_site_symmetry_1
_geom_angle_site_symmetry_3
Cl1 Sn1 Cl1 90.02(4) . 2_655
Cl1 Sn1 Cl2 177.90(2) . 2_655
Cl1 Sn1 Cl2 90.19(3) 2_655 2_655
Cl1 Sn1 Cl2 90.19(3) . .
Cl1 Sn1 Cl2 177.90(2) 2_655 .
Cl2 Sn1 Cl2 89.67(4) 2_655 .
Cl1 Sn1 Cl3 89.864(19) . .
Cl1 Sn1 Cl3 89.588(19) 2_655 .
Cl2 Sn1 Cl3 88.046(19) 2_655 .
Cl2 Sn1 Cl3 92.504(19) . .
Cl1 Sn1 Cl3 89.588(19) . 2_655
Cl1 Sn1 Cl3 89.864(19) 2_655 2_655
Cl2 Sn1 Cl3 92.504(19) 2_655 2_655
Cl2 Sn1 Cl3 88.046(19) . 2_655
Cl3 Sn1 Cl3 179.23(3) . 2_655
C6 C1 C2 123.44(19) . .
C6 C1 N1 116.91(17) . .
C2 C1 N1 119.65(18) . .
C1 C2 C3 116.25(18) . .
C1 C2 C7 122.79(19) . .
C3 C2 C7 120.96(19) . .
C4 C3 C2 120.03(19) . .
C4 C3 H3 120.0 . .
C2 C3 H3 120.0 . .
C5 C4 C3 122.78(19) . .
C5 C4 N2 118.25(19) . .
C3 C4 N2 118.96(18) . .
C4 C5 C6 117.81(19) . .
C4 C5 H5 121.1 . .
C6 C5 H5 121.1 . .
C1 C6 C5 119.69(19) . .
C1 C6 H6 120.2 . .
C5 C6 H6 120.2 . .
C1 N1 H1A 109.5 . .
C1 N1 H1B 109.5 . .
H1A N1 H1B 109.5 . .
C1 N1 H1C 109.5 . .
H1A N1 H1C 109.5 . .
H1B N1 H1C 109.5 . .
C2 C7 H7A 109.5 . .
C2 C7 H7B 109.5 . .
H7A C7 H7B 109.5 . .
C2 C7 H7C 109.5 . .
H7A C7 H7C 109.5 . .
H7B C7 H7C 109.5 . .
O1 N2 O2 123.9(2) . .
O1 N2 C4 118.03(19) . .
O2 N2 C4 118.05(19) . .
H1W3 O3W H2W3 136.3 . .

loop_
_geom_bond_atom_site_label_1
_geom_bond_atom_site_label_2
_geom_bond_distance
_geom_bond_site_symmetry_2
Sn1 Cl1 2.4034(5) .
Sn1 Cl1 2.4034(5) 2_655
Sn1 Cl2 2.4200(6) 2_655
Sn1 Cl2 2.4200(6) .
Sn1 Cl3 2.4599(5) .
Sn1 Cl3 2.4599(5) 2_655
C1 C6 1.376(3) .
C1 C2 1.391(3) .
C1 N1 1.474(2) .
C2 C3 1.392(3) .
C2 C7 1.507(3) .
C3 C4 1.384(3) .
C3 H3 0.9300 .
C4 C5 1.375(3) .
C4 N2 1.473(3) .
C5 C6 1.378(3) .
C5 H5 0.9300 .
C6 H6 0.9300 .
N1 H1A 0.8900 .
N1 H1B 0.8900 .
N1 H1C 0.8900 .
C7 H7A 0.9600 .
C7 H7B 0.9600 .
C7 H7C 0.9600 .
N2 O1 1.216(3) .
N2 O2 1.220(2) .
O3W H1W3 0.7915 .
O3W H2W3 0.8078 .

loop_
_geom_hbond_atom_site_label_D
_geom_hbond_atom_site_label_H
_geom_hbond_atom_site_label_A
_geom_hbond_distance_DH
_geom_hbond_distance_HA
_geom_hbond_distance_DA
_geom_hbond_angle_DHA
_geom_hbond_site_symmetry_A
N1 H1A Cl3 0.89 2.65 3.3586(19) 137.2 4_645
N1 H1A Cl2 0.89 2.71 3.4195(19) 138.0 3_545
N1 H1B O3W 0.89 2.14 2.970(4) 154.7 .
N1 H1B O3W 0.89 1.92 2.796(4) 166.4 2_655
N1 H1C Cl3 0.89 2.67 3.3997(19) 140.1 .
N1 H1C Cl1 0.89 2.73 3.2770(18) 121.1 .
O3W H2W3 Cl1 0.81 2.54 3.221(3) 142.6 .
O3W H1W3 Cl2 0.79 2.89 3.661(4) 166.0 2_645

loop_
_geom_torsion_atom_site_label_1
_geom_torsion_atom_site_label_2
_geom_torsion_atom_site_label_3
_geom_torsion_atom_site_label_4
_geom_torsion
C6 C1 C2 C3 -0.6(3)
N1 C1 C2 C3 179.19(17)
C6 C1 C2 C7 178.7(2)
N1 C1 C2 C7 -1.5(3)
C1 C2 C3 C4 0.3(3)
C7 C2 C3 C4 -179.0(2)
C2 C3 C4 C5 0.1(3)
C2 C3 C4 N2 179.25(18)
C3 C4 C5 C6 -0.4(3)
N2 C4 C5 C6 -179.49(18)
C2 C1 C6 C5 0.4(3)
N1 C1 C6 C5 -179.43(18)
C4 C5 C6 C1 0.1(3)
C5 C4 N2 O1 -171.6(2)
C3 C4 N2 O1 9.2(3)
C5 C4 N2 O2 8.6(3)
C3 C4 N2 O2 -170.6(2)
